data_7150762
loop_
_publ_author_name
'Liu, Xu-Guang'
'Wei, Yin'
'Shi, Min'

_publ_section_title
;
 The reaction of acyl cyanides with &#x201C;Huisgen zwitterion&#x201D;:
 an interesting rearrangement involving ester group migration between
 oxygen and nitrogen atoms
;
_journal_issue 22
_journal_name_full 'Organic &amp; Biomolecular Chemistry'
_journal_page_first 4708
_journal_page_last 4714
_journal_paper_doi 10.1039/b913196e
_journal_volume 7
_journal_year 2009
_chemical_formula_sum 'C16 H18 Cl N3 O4'
_chemical_formula_weight 351.78
_chemical_name_systematic
;
?
;
_space_group_IT_number 14
_symmetry_cell_setting monoclinic
_symmetry_space_group_name_Hall '-P 2ybc'
_symmetry_space_group_name_H-M 'P 1 21/c 1'
_atom_sites_solution_hydrogens geom
_atom_sites_solution_primary direct
_atom_sites_solution_secondary difmap
_audit_creation_method SHELXL-97
_cell_angle_alpha 90.00
_cell_angle_beta 100.893(3)
_cell_angle_gamma 90.00
_cell_formula_units_Z 4
_cell_length_a 10.8230(18)
_cell_length_b 6.4408(11)
_cell_length_c 25.686(4)
_cell_measurement_reflns_used 2120
_cell_measurement_temperature 293(2)
_cell_measurement_theta_max 44.378
_cell_measurement_theta_min 5.459
_cell_volume 1758.3(5)
_computing_cell_refinement 'Bruker SMART'
_computing_data_collection 'Bruker SMART'
_computing_data_reduction 'Bruker SHELXTL'
_computing_molecular_graphics 'Bruker SHELXTL'
_computing_publication_material 'Bruker SHELXTL'
_computing_structure_refinement 'SHELXL-97 (Sheldrick, 1997)'
_computing_structure_solution 'SHELXS-97 (Sheldrick, 1990)'
_diffrn_ambient_temperature 293(2)
_diffrn_measured_fraction_theta_full 0.997
_diffrn_measured_fraction_theta_max 0.997
_diffrn_measurement_device_type 'CCD area detector'
_diffrn_measurement_method 'phi and omega scans'
_diffrn_radiation_monochromator graphite
_diffrn_radiation_source 'fine-focus sealed tube'
_diffrn_radiation_type MoK\a
_diffrn_radiation_wavelength 0.71073
_diffrn_reflns_av_R_equivalents 0.0647
_diffrn_reflns_av_sigmaI/netI 0.0646
_diffrn_reflns_limit_h_max 13
_diffrn_reflns_limit_h_min -13
_diffrn_reflns_limit_k_max 7
_diffrn_reflns_limit_k_min -7
_diffrn_reflns_limit_l_max 23
_diffrn_reflns_limit_l_min -31
_diffrn_reflns_number 9077
_diffrn_reflns_theta_full 25.99
_diffrn_reflns_theta_max 25.99
_diffrn_reflns_theta_min 1.61
_exptl_absorpt_coefficient_mu 0.242
_exptl_absorpt_correction_T_max 1.0000
_exptl_absorpt_correction_T_min 0.7534
_exptl_absorpt_correction_type empirical
_exptl_absorpt_process_details sadabs
_exptl_crystal_colour colorless
_exptl_crystal_density_diffrn 1.329
_exptl_crystal_density_method 'not measured'
_exptl_crystal_description prismatic
_exptl_crystal_F_000 736
_exptl_crystal_size_max 0.378
_exptl_crystal_size_mid 0.346
_exptl_crystal_size_min 0.267
_refine_diff_density_max 0.247
_refine_diff_density_min -0.295
_refine_diff_density_rms 0.038
_refine_ls_extinction_expression Fc^*^=kFc[1+0.001xFc^2^\l^3^/sin(2\q)]^-1/4^
_refine_ls_extinction_method SHELXL
_refine_ls_goodness_of_fit_ref 0.950
_refine_ls_hydrogen_treatment constr
_refine_ls_matrix_type full
_refine_ls_number_parameters 222
_refine_ls_number_reflns 3434
_refine_ls_number_restraints 0
_refine_ls_restrained_S_all 0.950
_refine_ls_R_factor_all 0.0695
_refine_ls_R_factor_gt 0.0457
_refine_ls_shift/su_max 0.003
_refine_ls_shift/su_mean 0.000
_refine_ls_structure_factor_coef Fsqd
_refine_ls_weighting_details 'calc w=1/[\s^2^(Fo^2^)+(0.0508P)^2^+0.0000P] where P=(Fo^2^+2Fc^2^)/3'
_refine_ls_weighting_scheme calc
_refine_ls_wR_factor_gt 0.1049
_refine_ls_wR_factor_ref 0.1144
_reflns_number_gt 2333
_reflns_number_total 3434
_reflns_threshold_expression >2sigma(I)
_cod_data_source_file b913196e.txt
_cod_data_source_block cd28573
_cod_depositor_comments
;
The following automatic conversions were performed:
'_symmetry_cell_setting' value 'Monoclinic' changed to 'monoclinic'
according to '/home/saulius/struct/CIF-dictionaries/cif_core.dic'
dictionary named 'cif_core.dic' version 2.4.1 from 2010-06-29.

Automatic conversion script
Id: cif_fix_enum 1527 2010-12-29 10:47:43Z saulius 
;
_cod_original_sg_symbol_H-M P2(1)/c
_cod_database_code 7150762

loop_
_symmetry_equiv_pos_as_xyz
'x, y, z'
'-x, y+1/2, -z+1/2'
'-x, -y, -z'
'x, -y-1/2, z-1/2'

loop_
_atom_site_label
_atom_site_type_symbol
_atom_site_fract_x
_atom_site_fract_y
_atom_site_fract_z
_atom_site_U_iso_or_equiv
_atom_site_adp_type
_atom_site_occupancy
_atom_site_symmetry_multiplicity
_atom_site_calc_flag
_atom_site_refinement_flags
_atom_site_disorder_assembly
_atom_site_disorder_group
Cl1 Cl 0.06546(6) 1.15872(11) 1.10757(3) 0.0848(3) Uani 1 1 d . . .
N1 N 0.22308(14) 0.4853(3) 0.93327(6) 0.0467(4) Uani 1 1 d . . .
N2 N 0.27192(14) 0.3757(3) 0.89483(6) 0.0444(4) Uani 1 1 d . . .
N3 N 0.46169(18) 0.8114(3) 0.91342(8) 0.0675(6) Uani 1 1 d . . .
O1 O 0.46732(13) 0.3234(2) 0.94587(6) 0.0533(4) Uani 1 1 d . . .
O2 O 0.43782(11) 0.3014(2) 0.85706(5) 0.0497(4) Uani 1 1 d . . .
O3 O 0.07201(13) 0.3413(2) 0.84822(6) 0.0588(4) Uani 1 1 d . . .
O4 O 0.22084(11) 0.1072(2) 0.83890(5) 0.0485(4) Uani 1 1 d . . .
C1 C 0.27858(16) 0.6520(3) 0.95162(7) 0.0402(5) Uani 1 1 d . . .
C2 C 0.38418(19) 0.7399(3) 0.93153(8) 0.0463(5) Uani 1 1 d . . .
C3 C 0.40369(18) 0.3278(3) 0.90278(8) 0.0418(5) Uani 1 1 d . . .
C4 C 0.56918(18) 0.2420(3) 0.85808(9) 0.0543(6) Uani 1 1 d . . .
H4 H 0.6028 0.1703 0.8914 0.065 Uiso 1 1 calc R . .
C5 C 0.5668(2) 0.0966(5) 0.81248(11) 0.0879(9) Uani 1 1 d . . .
H5A H 0.5184 -0.0242 0.8174 0.132 Uiso 1 1 calc R . .
H5B H 0.6512 0.0560 0.8107 0.132 Uiso 1 1 calc R . .
H5C H 0.5293 0.1649 0.7801 0.132 Uiso 1 1 calc R . .
C6 C 0.6425(2) 0.4358(4) 0.85424(12) 0.0830(8) Uani 1 1 d . . .
H6A H 0.6073 0.5083 0.8222 0.125 Uiso 1 1 calc R . .
H6B H 0.7285 0.4008 0.8538 0.125 Uiso 1 1 calc R . .
H6C H 0.6389 0.5230 0.8842 0.125 Uiso 1 1 calc R . .
C7 C 0.17740(19) 0.2759(3) 0.85823(8) 0.0437(5) Uani 1 1 d . . .
C8 C 0.14372(19) 0.0182(3) 0.79116(8) 0.0509(5) Uani 1 1 d . . .
H8 H 0.0551 0.0187 0.7947 0.061 Uiso 1 1 calc R . .
C9 C 0.1594(2) 0.1480(4) 0.74453(9) 0.0748(7) Uani 1 1 d . . .
H9A H 0.1303 0.2864 0.7490 0.112 Uiso 1 1 calc R . .
H9B H 0.1113 0.0888 0.7128 0.112 Uiso 1 1 calc R . .
H9C H 0.2467 0.1519 0.7419 0.112 Uiso 1 1 calc R . .
C10 C 0.1880(2) -0.2004(4) 0.78871(11) 0.0792(8) Uani 1 1 d . . .
H10A H 0.2772 -0.2014 0.7902 0.119 Uiso 1 1 calc R . .
H10B H 0.1464 -0.2633 0.7562 0.119 Uiso 1 1 calc R . .
H10C H 0.1687 -0.2772 0.8182 0.119 Uiso 1 1 calc R . .
C11 C 0.22977(16) 0.7743(3) 0.99155(7) 0.0400(5) Uani 1 1 d . . .
C12 C 0.13760(18) 0.6912(3) 1.01672(8) 0.0513(5) Uani 1 1 d . . .
H12 H 0.1100 0.5557 1.0094 0.062 Uiso 1 1 calc R . .
C13 C 0.08707(19) 0.8080(4) 1.05236(9) 0.0570(6) Uani 1 1 d . . .
H13 H 0.0254 0.7525 1.0690 0.068 Uiso 1 1 calc R . .
C14 C 0.12867(19) 1.0069(4) 1.06297(8) 0.0532(6) Uani 1 1 d . . .
C15 C 0.22041(19) 1.0915(3) 1.03916(8) 0.0537(6) Uani 1 1 d . . .
H15 H 0.2478 1.2269 1.0469 0.064 Uiso 1 1 calc R . .
C16 C 0.27133(18) 0.9742(3) 1.00383(8) 0.0480(5) Uani 1 1 d . . .
H16 H 0.3344 1.0300 0.9880 0.058 Uiso 1 1 calc R . .

loop_
_atom_site_aniso_label
_atom_site_aniso_U_11
_atom_site_aniso_U_22
_atom_site_aniso_U_33
_atom_site_aniso_U_23
_atom_site_aniso_U_13
_atom_site_aniso_U_12
Cl1 0.0871(5) 0.1008(6) 0.0710(5) -0.0337(4) 0.0265(4) 0.0103(4)
N1 0.0477(10) 0.0470(10) 0.0478(10) -0.0099(8) 0.0153(8) -0.0056(8)
N2 0.0423(9) 0.0476(10) 0.0447(10) -0.0119(8) 0.0115(7) -0.0056(8)
N3 0.0685(13) 0.0599(13) 0.0815(15) -0.0037(10) 0.0328(12) -0.0142(10)
O1 0.0544(8) 0.0627(10) 0.0415(9) 0.0009(7) 0.0057(7) 0.0078(7)
O2 0.0422(7) 0.0689(10) 0.0398(8) -0.0013(7) 0.0125(6) -0.0018(6)
O3 0.0437(8) 0.0686(10) 0.0633(10) -0.0117(8) 0.0080(7) 0.0048(7)
O4 0.0474(8) 0.0482(8) 0.0468(8) -0.0100(7) 0.0007(6) 0.0016(6)
C1 0.0386(10) 0.0417(12) 0.0407(11) 0.0014(9) 0.0084(8) -0.0022(9)
C2 0.0487(12) 0.0419(12) 0.0492(13) -0.0051(9) 0.0122(10) -0.0034(10)
C3 0.0485(11) 0.0394(12) 0.0386(12) 0.0009(9) 0.0110(10) -0.0019(9)
C4 0.0451(12) 0.0685(15) 0.0521(14) 0.0062(11) 0.0160(10) 0.0059(11)
C5 0.0839(18) 0.100(2) 0.092(2) -0.0216(17) 0.0466(16) -0.0014(16)
C6 0.0552(14) 0.091(2) 0.106(2) 0.0034(16) 0.0223(14) -0.0142(14)
C7 0.0475(12) 0.0430(12) 0.0415(12) -0.0013(9) 0.0107(9) -0.0023(10)
C8 0.0478(12) 0.0589(14) 0.0445(12) -0.0128(10) 0.0047(10) -0.0090(10)
C9 0.0862(18) 0.0880(19) 0.0497(15) 0.0006(13) 0.0113(13) 0.0028(14)
C10 0.0914(19) 0.0578(16) 0.0815(19) -0.0237(13) -0.0015(15) -0.0030(13)
C11 0.0378(10) 0.0422(12) 0.0392(11) -0.0018(9) 0.0049(8) 0.0001(9)
C12 0.0489(12) 0.0523(13) 0.0545(13) -0.0085(10) 0.0142(10) -0.0096(10)
C13 0.0503(12) 0.0726(16) 0.0517(14) -0.0068(11) 0.0191(11) -0.0041(11)
C14 0.0484(12) 0.0668(15) 0.0433(13) -0.0113(11) 0.0061(10) 0.0113(11)
C15 0.0574(13) 0.0476(13) 0.0547(14) -0.0095(10) 0.0072(11) -0.0005(10)
C16 0.0501(12) 0.0463(13) 0.0477(12) -0.0018(10) 0.0097(10) -0.0037(10)

loop_
_atom_type_symbol
_atom_type_description
_atom_type_scat_dispersion_real
_atom_type_scat_dispersion_imag
_atom_type_scat_source
C C 0.0033 0.0016 'International Tables Vol C Tables 4.2.6.8 and 6.1.1.4'
H H 0.0000 0.0000 'International Tables Vol C Tables 4.2.6.8 and 6.1.1.4'
N N 0.0061 0.0033 'International Tables Vol C Tables 4.2.6.8 and 6.1.1.4'
O O 0.0106 0.0060 'International Tables Vol C Tables 4.2.6.8 and 6.1.1.4'
Cl Cl 0.1484 0.1585 'International Tables Vol C Tables 4.2.6.8 and 6.1.1.4'

loop_
_geom_angle_atom_site_label_1
_geom_angle_atom_site_label_2
_geom_angle_atom_site_label_3
_geom_angle
_geom_angle_site_symmetry_1
_geom_angle_site_symmetry_3
_geom_angle_publ_flag
C1 N1 N2 118.15(15) . . ?
N1 N2 C7 112.27(14) . . ?
N1 N2 C3 120.46(15) . . ?
C7 N2 C3 125.02(16) . . ?
C3 O2 C4 117.08(16) . . ?
C7 O4 C8 116.81(15) . . ?
N1 C1 C2 122.88(17) . . ?
N1 C1 C11 120.18(16) . . ?
C2 C1 C11 116.72(16) . . ?
N3 C2 C1 176.2(2) . . ?
O1 C3 O2 128.42(19) . . ?
O1 C3 N2 121.52(18) . . ?
O2 C3 N2 110.01(17) . . ?
O2 C4 C6 107.82(17) . . ?
O2 C4 C5 106.03(18) . . ?
C6 C4 C5 113.7(2) . . ?
O2 C4 H4 109.7 . . ?
C6 C4 H4 109.7 . . ?
C5 C4 H4 109.7 . . ?
C4 C5 H5A 109.5 . . ?
C4 C5 H5B 109.5 . . ?
H5A C5 H5B 109.5 . . ?
C4 C5 H5C 109.5 . . ?
H5A C5 H5C 109.5 . . ?
H5B C5 H5C 109.5 . . ?
C4 C6 H6A 109.5 . . ?
C4 C6 H6B 109.5 . . ?
H6A C6 H6B 109.5 . . ?
C4 C6 H6C 109.5 . . ?
H6A C6 H6C 109.5 . . ?
H6B C6 H6C 109.5 . . ?
O3 C7 O4 127.04(18) . . ?
O3 C7 N2 121.69(18) . . ?
O4 C7 N2 111.25(17) . . ?
O4 C8 C10 105.55(18) . . ?
O4 C8 C9 108.60(18) . . ?
C10 C8 C9 114.0(2) . . ?
O4 C8 H8 109.5 . . ?
C10 C8 H8 109.5 . . ?
C9 C8 H8 109.5 . . ?
C8 C9 H9A 109.5 . . ?
C8 C9 H9B 109.5 . . ?
H9A C9 H9B 109.5 . . ?
C8 C9 H9C 109.5 . . ?
H9A C9 H9C 109.5 . . ?
H9B C9 H9C 109.5 . . ?
C8 C10 H10A 109.5 . . ?
C8 C10 H10B 109.5 . . ?
H10A C10 H10B 109.5 . . ?
C8 C10 H10C 109.5 . . ?
H10A C10 H10C 109.5 . . ?
H10B C10 H10C 109.5 . . ?
C16 C11 C12 118.86(18) . . ?
C16 C11 C1 121.01(17) . . ?
C12 C11 C1 120.10(17) . . ?
C13 C12 C11 120.53(19) . . ?
C13 C12 H12 119.7 . . ?
C11 C12 H12 119.7 . . ?
C14 C13 C12 119.18(19) . . ?
C14 C13 H13 120.4 . . ?
C12 C13 H13 120.4 . . ?
C13 C14 C15 121.41(19) . . ?
C13 C14 Cl1 120.10(17) . . ?
C15 C14 Cl1 118.49(18) . . ?
C14 C15 C16 119.3(2) . . ?
C14 C15 H15 120.3 . . ?
C16 C15 H15 120.3 . . ?
C15 C16 C11 120.67(18) . . ?
C15 C16 H16 119.7 . . ?
C11 C16 H16 119.7 . . ?

loop_
_geom_bond_atom_site_label_1
_geom_bond_atom_site_label_2
_geom_bond_distance
_geom_bond_site_symmetry_2
_geom_bond_publ_flag
Cl1 C14 1.741(2) . ?
N1 C1 1.276(2) . ?
N1 N2 1.396(2) . ?
N2 C7 1.407(2) . ?
N2 C3 1.436(2) . ?
N3 C2 1.131(2) . ?
O1 C3 1.188(2) . ?
O2 C3 1.307(2) . ?
O2 C4 1.468(2) . ?
O3 C7 1.197(2) . ?
O4 C7 1.318(2) . ?
O4 C8 1.463(2) . ?
C1 C2 1.455(3) . ?
C1 C11 1.468(2) . ?
C4 C6 1.493(3) . ?
C4 C5 1.496(3) . ?
C4 H4 0.9800 . ?
C5 H5A 0.9600 . ?
C5 H5B 0.9600 . ?
C5 H5C 0.9600 . ?
C6 H6A 0.9600 . ?
C6 H6B 0.9600 . ?
C6 H6C 0.9600 . ?
C8 C10 1.493(3) . ?
C8 C9 1.496(3) . ?
C8 H8 0.9800 . ?
C9 H9A 0.9600 . ?
C9 H9B 0.9600 . ?
C9 H9C 0.9600 . ?
C10 H10A 0.9600 . ?
C10 H10B 0.9600 . ?
C10 H10C 0.9600 . ?
C11 C16 1.381(3) . ?
C11 C12 1.394(3) . ?
C12 C13 1.376(3) . ?
C12 H12 0.9300 . ?
C13 C14 1.368(3) . ?
C13 H13 0.9300 . ?
C14 C15 1.373(3) . ?
C15 C16 1.374(3) . ?
C15 H15 0.9300 . ?
C16 H16 0.9300 . ?

loop_
_geom_torsion_atom_site_label_1
_geom_torsion_atom_site_label_2
_geom_torsion_atom_site_label_3
_geom_torsion_atom_site_label_4
_geom_torsion
_geom_torsion_site_symmetry_1
_geom_torsion_site_symmetry_2
_geom_torsion_site_symmetry_3
_geom_torsion_site_symmetry_4
_geom_torsion_publ_flag
C1 N1 N2 C7 -147.01(18) . . . . ?
C1 N1 N2 C3 49.2(3) . . . . ?
N2 N1 C1 C2 4.6(3) . . . . ?
N2 N1 C1 C11 179.14(16) . . . . ?
N1 C1 C2 N3 72(3) . . . . ?
C11 C1 C2 N3 -102(3) . . . . ?
C4 O2 C3 O1 5.5(3) . . . . ?
C4 O2 C3 N2 -177.35(15) . . . . ?
N1 N2 C3 O1 22.0(3) . . . . ?
C7 N2 C3 O1 -139.6(2) . . . . ?
N1 N2 C3 O2 -155.42(16) . . . . ?
C7 N2 C3 O2 43.0(2) . . . . ?
C3 O2 C4 C6 -93.7(2) . . . . ?
C3 O2 C4 C5 144.11(19) . . . . ?
C8 O4 C7 O3 16.5(3) . . . . ?
C8 O4 C7 N2 -164.79(15) . . . . ?
N1 N2 C7 O3 27.6(3) . . . . ?
C3 N2 C7 O3 -169.49(18) . . . . ?
N1 N2 C7 O4 -151.18(16) . . . . ?
C3 N2 C7 O4 11.7(3) . . . . ?
C7 O4 C8 C10 -161.01(18) . . . . ?
C7 O4 C8 C9 76.3(2) . . . . ?
N1 C1 C11 C16 -166.44(18) . . . . ?
C2 C1 C11 C16 8.4(3) . . . . ?
N1 C1 C11 C12 11.8(3) . . . . ?
C2 C1 C11 C12 -173.34(18) . . . . ?
C16 C11 C12 C13 1.3(3) . . . . ?
C1 C11 C12 C13 -176.95(19) . . . . ?
C11 C12 C13 C14 -0.2(3) . . . . ?
C12 C13 C14 C15 -0.6(3) . . . . ?
C12 C13 C14 Cl1 179.55(17) . . . . ?
C13 C14 C15 C16 0.2(3) . . . . ?
Cl1 C14 C15 C16 -179.95(16) . . . . ?
C14 C15 C16 C11 1.0(3) . . . . ?
C12 C11 C16 C15 -1.8(3) . . . . ?
C1 C11 C16 C15 176.52(18) . . . . ?

loop_
_cod_related_entry_id
_cod_related_entry_database
_cod_related_entry_code
1 ChemSpider 30653404
